data_4002980
loop_
_publ_author_name
'Cao, Liling'
'Song, Yunxia'
'Peng, Guang'
'Luo, Min'
'Yang, Yi'
'Lin, Chen-sheng'
'Zhao, Dan'
'Xu, Feng'
'Lin, Zheshuai'
'Ye, Ning'

_publ_section_title
;
 Refractive Index Modulates Second-Harmonic Responses in RE8O(CO3)3(OH)15X
 (RE = Y, Lu; X = Cl, Br): Rare-Earth Halide Carbonates as Ultraviolet
 Nonlinear Optical Materials
;
_journal_issue 6
_journal_name_full 'Chemistry of Materials'
_journal_page_first 2130
_journal_paper_doi 10.1021/acs.chemmater.9b00068
_journal_volume 31
_journal_year 2019
_chemical_formula_sum 'C3 H0 Br Cs0 N0 O25 Y8 Zn0'
_chemical_formula_weight 1227.22
_space_group_crystal_system hexagonal
_space_group_IT_number 173
_space_group_name_Hall 'P 6c'
_space_group_name_H-M_alt 'P 63'
_symmetry_space_group_name_Hall 'P 6c'
_symmetry_space_group_name_H-M 'P 63'
_audit_creation_method SHELXL-2014/7
_cell_angle_alpha 90
_cell_angle_beta 90
_cell_angle_gamma 120
_cell_formula_units_Z 2
_cell_length_a 9.4927(9)
_cell_length_b 9.4927(9)
_cell_length_c 14.752(3)
_cell_measurement_reflns_used 4115
_cell_measurement_temperature 293(2)
_cell_measurement_theta_max 27.4829
_cell_measurement_theta_min 2.4775
_cell_volume 1151.2(3)
_computing_cell_refinement 'CrystalClear (Rigaku Inc., 2008)'
_computing_data_collection 'CrystalClear (Rigaku Inc., 2008)'
_computing_data_reduction 'CrystalClear (Rigaku Inc., 2008)'
_computing_structure_refinement 'SHELXL-2014/7 (Sheldrick, 2014)'
_diffrn_ambient_temperature 293(2)
_diffrn_detector_area_resol_mean 28.5714
_diffrn_measured_fraction_theta_full 1.000
_diffrn_measured_fraction_theta_max 0.998
_diffrn_measurement_device
;
Saturn724+ (2x2 bin mode)
;
_diffrn_measurement_method CCD_Profile_fitting
_diffrn_radiation_type MoK\a
_diffrn_radiation_wavelength 0.71073
_diffrn_reflns_av_R_equivalents 0.1188
_diffrn_reflns_av_unetI/netI 0.1487
_diffrn_reflns_Laue_measured_fraction_full 1.000
_diffrn_reflns_Laue_measured_fraction_max 0.998
_diffrn_reflns_limit_h_max 12
_diffrn_reflns_limit_h_min -9
_diffrn_reflns_limit_k_max 11
_diffrn_reflns_limit_k_min -12
_diffrn_reflns_limit_l_max 19
_diffrn_reflns_limit_l_min -9
_diffrn_reflns_number 4489
_diffrn_reflns_point_group_measured_fraction_full 1.000
_diffrn_reflns_point_group_measured_fraction_max 0.998
_diffrn_reflns_theta_full 25.242
_diffrn_reflns_theta_max 27.482
_diffrn_reflns_theta_min 2.477
_exptl_absorpt_coefficient_mu 21.758
_exptl_absorpt_correction_T_max 0.0000
_exptl_absorpt_correction_T_min 0.0000
_exptl_absorpt_correction_type multi-scan
_exptl_crystal_colour White
_exptl_crystal_density_diffrn 3.540
_exptl_crystal_description Prism
_exptl_crystal_F_000 1130
_exptl_crystal_size_max 0.2000
_exptl_crystal_size_mid 0.2000
_exptl_crystal_size_min 0.1000
_refine_diff_density_max 2.032
_refine_diff_density_min -1.754
_refine_diff_density_rms 0.256
_refine_ls_abs_structure_details
;
 Refined as an inversion twin.
;
_refine_ls_abs_structure_Flack 0.60(5)
_refine_ls_extinction_coef 0.0022(7)
_refine_ls_extinction_expression Fc^*^=kFc[1+0.001xFc^2^\l^3^/sin(2\q)]^-1/4^
_refine_ls_extinction_method 'SHELXL-2014/7 (Sheldrick 2014'
_refine_ls_goodness_of_fit_ref 0.981
_refine_ls_hydrogen_treatment undef
_refine_ls_matrix_type full
_refine_ls_number_parameters 103
_refine_ls_number_reflns 1429
_refine_ls_number_restraints 73
_refine_ls_restrained_S_all 0.983
_refine_ls_R_factor_all 0.0600
_refine_ls_R_factor_gt 0.0502
_refine_ls_shift/su_max 0.000
_refine_ls_shift/su_mean 0.000
_refine_ls_structure_factor_coef Fsqd
_refine_ls_weighting_details 'w=1/[\s^2^(Fo^2^)+(0.0138P)^2^] where P=(Fo^2^+2Fc^2^)/3'
_refine_ls_weighting_scheme calc
_refine_ls_wR_factor_gt 0.1014
_refine_ls_wR_factor_ref 0.1053
_reflns_Friedel_coverage 0.924
_reflns_Friedel_fraction_full 1.000
_reflns_Friedel_fraction_max 0.998
_reflns_number_gt 1153
_reflns_number_total 1429
_reflns_threshold_expression 'I > 2\s(I)'
_cod_data_source_file cm9b00068_si_004.cif
_cod_data_source_block 1
_cod_depositor_comments
;
The following automatic conversions were performed:

'_exptl_absorpt_correction_type' value 'Multi-scan' changed to
'multi-scan' according to
/home/data/users/saulius/crontab/automatic-downloads/current/ACS/lib/dictionaries/cif_core.dic
dictionary named 'cif_core.dic' version 2.4.2 from 2011-04-26.

Automatic conversion script
Id: cif_fix_values 4973 2017-02-22 13:04:09Z antanas 
;
_cod_original_cell_volume 1151.3(3)
_cod_database_code 4002980
_shelx_shelxl_version_number 2014/7
_shelx_space_group_comment
;
The symmetry employed for this shelxl refinement is uniquely defined
by the following loop, which should always be used as a source of
symmetry information in preference to the above space-group names.
They are only intended as comments.
;

loop_
_space_group_symop_operation_xyz
'x, y, z'
'-y, x-y, z'
'-x+y, -x, z'
'-x, -y, z+1/2'
'y, -x+y, z+1/2'
'x-y, x, z+1/2'

loop_
_atom_site_label
_atom_site_type_symbol
_atom_site_fract_x
_atom_site_fract_y
_atom_site_fract_z
_atom_site_U_iso_or_equiv
_atom_site_adp_type
_atom_site_occupancy
_atom_site_site_symmetry_order
_atom_site_calc_flag
_atom_site_refinement_flags_posn
_atom_site_refinement_flags_adp
_atom_site_refinement_flags_occupancy
Y1 Y 0.58908(18) 0.71845(19) 0.23210(10) 0.0078(4) Uani 1 1 d . U .
Y2 Y 0.42970(17) 0.29330(17) 0.14101(11) 0.0081(4) Uani 1 1 d . U .
Y3 Y 0.6667 0.3333 -0.0642(3) 0.0088(5) Uani 1 3 d S TU P
Y4 Y 0.0000 0.0000 0.1107(2) 0.0076(5) Uani 1 3 d S TU P
Br Br 0.6667 0.3333 0.4389(4) 0.0360(8) Uani 1 3 d S TU P
O1 O 0.4910(12) 0.8647(12) 0.1398(8) 0.008(2) Uani 1 1 d . U .
O2 O 0.6347(13) 0.4975(13) 0.2373(8) 0.011(2) Uani 1 1 d . U .
O3 O -0.1919(13) -0.0087(12) 0.2211(7) 0.009(2) Uiso 1 1 d . . .
O4 O 0.7457(13) 0.7644(13) 0.3633(8) 0.012(2) Uiso 1 1 d . . .
O5 O 0.2746(12) 0.0160(12) 0.1100(8) 0.010(2) Uani 1 1 d . U .
O6 O 0.6338(12) 0.4815(13) -0.1752(8) 0.010(2) Uani 1 1 d . U .
O7 O 0.6913(14) 0.1183(14) -0.0198(8) 0.018(3) Uani 1 1 d . U .
O8 O 0.1693(14) 0.2009(15) 0.0055(8) 0.018(3) Uani 1 1 d . U .
O9 O 0.6667 0.3333 0.0868(13) 0.022(6) Uiso 1 3 d S . P
C1 C 0.2768(17) 0.2459(17) -0.0522(11) 0.010(3) Uani 1 1 d . U .

loop_
_atom_site_aniso_label
_atom_site_aniso_U_11
_atom_site_aniso_U_22
_atom_site_aniso_U_33
_atom_site_aniso_U_23
_atom_site_aniso_U_13
_atom_site_aniso_U_12
Y1 0.0082(6) 0.0072(7) 0.0082(7) 0.0004(6) 0.0009(6) 0.0040(5)
Y2 0.0078(6) 0.0078(7) 0.0091(7) 0.0007(6) 0.0010(6) 0.0042(6)
Y3 0.0091(6) 0.0091(6) 0.0082(9) 0.000 0.000 0.0045(3)
Y4 0.0084(6) 0.0084(6) 0.0060(9) 0.000 0.000 0.0042(3)
Br 0.0428(11) 0.0428(11) 0.0223(14) 0.000 0.000 0.0214(5)
O1 0.008(2) 0.008(2) 0.007(2) -0.0001(13) 0.0001(13) 0.0040(15)
O2 0.011(3) 0.012(3) 0.011(3) -0.0002(13) 0.0000(13) 0.0058(16)
O5 0.010(3) 0.010(3) 0.010(3) -0.0004(13) 0.0004(13) 0.0047(16)
O6 0.011(3) 0.011(3) 0.010(3) 0.0000(13) -0.0002(13) 0.0054(16)
O7 0.018(3) 0.018(3) 0.018(3) 0.0001(13) 0.0001(13) 0.0091(19)
O8 0.018(3) 0.018(3) 0.018(3) 0.0001(13) 0.0007(13) 0.0091(17)
C1 0.010(3) 0.010(3) 0.010(3) 0.0000(13) 0.0000(13) 0.0048(19)

loop_
_atom_type_symbol
_atom_type_description
_atom_type_scat_dispersion_real
_atom_type_scat_dispersion_imag
_atom_type_scat_source
C C 0.0033 0.0016 'International Tables Vol C Tables 4.2.6.8 and 6.1.1.4'
H H 0.0000 0.0000 'International Tables Vol C Tables 4.2.6.8 and 6.1.1.4'
N N 0.0061 0.0033 'International Tables Vol C Tables 4.2.6.8 and 6.1.1.4'
O O 0.0106 0.0060 'International Tables Vol C Tables 4.2.6.8 and 6.1.1.4'
Zn Zn 0.2839 1.4301 'International Tables Vol C Tables 4.2.6.8 and 6.1.1.4'
Br Br -0.2901 2.4595 'International Tables Vol C Tables 4.2.6.8 and 6.1.1.4'
Y Y -2.7962 3.5667 'International Tables Vol C Tables 4.2.6.8 and 6.1.1.4'
Cs Cs -0.3680 2.1192 'International Tables Vol C Tables 4.2.6.8 and 6.1.1.4'

loop_
_geom_angle_atom_site_label_1
_geom_angle_atom_site_label_2
_geom_angle_atom_site_label_3
_geom_angle
_geom_angle_site_symmetry_1
_geom_angle_site_symmetry_3
O5 Y1 O4 108.1(4) 3_665 .
O5 Y1 O2 69.8(4) 3_665 .
O4 Y1 O2 75.9(4) . .
O5 Y1 O6 149.8(4) 3_665 5_565
O4 Y1 O6 80.0(4) . 5_565
O2 Y1 O6 139.5(4) . 5_565
O5 Y1 O3 73.7(4) 3_665 1_665
O4 Y1 O3 74.1(4) . 1_665
O2 Y1 O3 121.6(4) . 1_665
O6 Y1 O3 81.1(3) 5_565 1_665
O5 Y1 O1 81.0(4) 3_665 3_565
O4 Y1 O1 144.0(4) . 3_565
O2 Y1 O1 75.1(3) . 3_565
O6 Y1 O1 109.9(4) 5_565 3_565
O3 Y1 O1 140.4(4) 1_665 3_565
O5 Y1 O6 138.9(4) 3_665 4_665
O4 Y1 O6 84.5(4) . 4_665
O2 Y1 O6 76.2(4) . 4_665
O6 Y1 O6 69.5(5) 5_565 4_665
O3 Y1 O6 146.3(4) 1_665 4_665
O1 Y1 O6 68.3(3) 3_565 4_665
O5 Y1 O1 87.7(4) 3_665 .
O4 Y1 O1 137.9(4) . .
O2 Y1 O1 145.3(5) . .
O6 Y1 O1 69.1(3) 5_565 .
O3 Y1 O1 73.5(3) 1_665 .
O1 Y1 O1 75.4(5) 3_565 .
O6 Y1 O1 109.1(3) 4_665 .
O5 Y1 Y3 174.5(2) 3_665 4_665
O4 Y1 Y3 70.8(3) . 4_665
O2 Y1 Y3 104.7(3) . 4_665
O6 Y1 Y3 35.8(3) 5_565 4_665
O3 Y1 Y3 110.8(3) 1_665 4_665
O1 Y1 Y3 96.7(3) 3_565 4_665
O6 Y1 Y3 36.1(2) 4_665 4_665
O1 Y1 Y3 96.7(3) . 4_665
O5 Y1 Y2 35.6(3) 3_665 3_665
O4 Y1 Y2 82.6(3) . 3_665
O2 Y1 Y2 37.6(3) . 3_665
O6 Y1 Y2 161.9(3) 5_565 3_665
O3 Y1 Y2 89.5(2) 1_665 3_665
O1 Y1 Y2 87.2(3) 3_565 3_665
O6 Y1 Y2 113.7(2) 4_665 3_665
O1 Y1 Y2 123.0(3) . 3_665
Y3 Y1 Y2 139.59(5) 4_665 3_665
O5 Y1 Y2 70.2(2) 3_665 .
O4 Y1 Y2 111.7(3) . .
O2 Y1 Y2 37.9(3) . .
O6 Y1 Y2 135.1(2) 5_565 .
O3 Y1 Y2 143.4(3) 1_665 .
O1 Y1 Y2 37.3(2) 3_565 .
O6 Y1 Y2 68.9(3) 4_665 .
O1 Y1 Y2 110.3(3) . .
Y3 Y1 Y2 104.99(4) 4_665 .
Y2 Y1 Y2 57.15(5) 3_665 .
O5 Y1 Y2 80.8(2) 3_665 2_665
O4 Y1 Y2 105.7(3) . 2_665
O2 Y1 Y2 149.1(3) . 2_665
O6 Y1 Y2 69.0(3) 5_565 2_665
O3 Y1 Y2 36.6(3) 1_665 2_665
O1 Y1 Y2 110.1(3) 3_565 2_665
O6 Y1 Y2 134.5(2) 4_665 2_665
O1 Y1 Y2 37.1(2) . 2_665
Y3 Y1 Y2 104.76(4) 4_665 2_665
Y2 Y1 Y2 111.53(6) 3_665 2_665
Y2 Y1 Y2 137.99(6) . 2_665
O9 Y2 O5 97.8(3) . .
O9 Y2 O3 163.6(4) . 3
O5 Y2 O3 72.5(4) . 3
O9 Y2 O1 119.6(3) . 3_565
O5 Y2 O1 133.6(3) . 3_565
O3 Y2 O1 75.5(3) 3 3_565
O9 Y2 O7 70.9(6) . 3_665
O5 Y2 O7 81.6(4) . 3_665
O3 Y2 O7 119.1(4) 3 3_665
O1 Y2 O7 85.7(4) 3_565 3_665
O9 Y2 O2 74.9(4) . 2_655
O5 Y2 O2 68.4(4) . 2_655
O3 Y2 O2 89.1(4) 3 2_655
O1 Y2 O2 143.4(5) 3_565 2_655
O7 Y2 O2 130.3(4) 3_665 2_655
O9 Y2 O2 74.6(5) . .
O5 Y2 O2 145.7(4) . .
O3 Y2 O2 105.7(4) 3 .
O1 Y2 O2 75.4(4) 3_565 .
O7 Y2 O2 124.7(4) 3_665 .
O2 Y2 O2 77.3(5) 2_655 .
O9 Y2 Y2 36.0(3) . 2_655
O5 Y2 Y2 73.4(3) . 2_655
O3 Y2 Y2 127.7(3) 3 2_655
O1 Y2 Y2 152.2(2) 3_565 2_655
O7 Y2 Y2 93.3(3) 3_665 2_655
O2 Y2 Y2 41.3(3) 2_655 2_655
O2 Y2 Y2 82.5(3) . 2_655
O9 Y2 Y2 36.0(3) . 3_665
O5 Y2 Y2 132.0(3) . 3_665
O3 Y2 Y2 146.7(3) 3 3_665
O1 Y2 Y2 92.2(2) 3_565 3_665
O7 Y2 Y2 89.9(3) 3_665 3_665
O2 Y2 Y2 82.7(3) 2_655 3_665
O2 Y2 Y2 41.0(3) . 3_665
Y2 Y2 Y2 60.0 2_655 3_665
O9 Y2 Y4 137.3(3) . .
O5 Y2 Y4 43.8(2) . .
O3 Y2 Y4 40.9(3) 3 .
O1 Y2 Y4 90.6(2) 3_565 .
O7 Y2 Y4 83.2(3) 3_665 .
O2 Y2 Y4 99.2(3) 2_655 .
O2 Y2 Y4 146.6(3) . .
Y2 Y2 Y4 116.95(6) 2_655 .
Y2 Y2 Y4 172.40(7) 3_665 .
O9 Y2 Y3 34.5(5) . .
O5 Y2 Y3 87.9(3) . .
O3 Y2 Y3 152.5(3) 3 .
O1 Y2 Y3 107.2(3) 3_565 .
O7 Y2 Y3 36.6(3) 3_665 .
O2 Y2 Y3 101.6(3) 2_655 .
O2 Y2 Y3 101.3(3) . .
Y2 Y2 Y3 60.58(4) 2_655 .
Y2 Y2 Y3 60.58(4) 3_665 .
Y4 Y2 Y3 111.83(9) . .
O9 Y2 Y1 96.70(17) . 2_655
O5 Y2 Y1 34.9(3) . 2_655
O3 Y2 Y1 67.7(3) 3 2_655
O1 Y2 Y1 143.1(3) 3_565 2_655
O7 Y2 Y1 114.3(3) 3_665 2_655
O2 Y2 Y1 36.8(3) 2_655 2_655
O2 Y2 Y1 111.6(3) . 2_655
Y2 Y2 Y1 61.49(5) 2_655 2_655
Y2 Y2 Y1 117.20(4) 3_665 2_655
Y4 Y2 Y1 63.31(5) . 2_655
Y3 Y2 Y1 106.66(4) . 2_655
O9 Y3 O7 73.2(3) . .
O9 Y3 O7 73.2(3) . 2_655
O7 Y3 O7 112.0(3) . 2_655
O9 Y3 O7 73.2(3) . 3_665
O7 Y3 O7 112.0(3) . 3_665
O7 Y3 O7 112.0(3) 2_655 3_665
O9 Y3 O6 135.9(3) . .
O7 Y3 O6 150.6(4) . .
O7 Y3 O6 85.4(4) 2_655 .
O7 Y3 O6 80.3(4) 3_665 .
O9 Y3 O6 135.9(3) . 2_655
O7 Y3 O6 80.3(4) . 2_655
O7 Y3 O6 150.6(4) 2_655 2_655
O7 Y3 O6 85.4(4) 3_665 2_655
O6 Y3 O6 74.1(4) . 2_655
O9 Y3 O6 135.9(3) . 3_665
O7 Y3 O6 85.4(4) . 3_665
O7 Y3 O6 80.3(4) 2_655 3_665
O7 Y3 O6 150.6(4) 3_665 3_665
O6 Y3 O6 74.1(4) . 3_665
O6 Y3 O6 74.1(4) 2_655 3_665
O9 Y3 Y2 34.56(4) . 2_655
O7 Y3 Y2 38.7(3) . 2_655
O7 Y3 Y2 90.1(3) 2_655 2_655
O7 Y3 Y2 93.6(3) 3_665 2_655
O6 Y3 Y2 170.5(3) . 2_655
O6 Y3 Y2 113.0(3) 2_655 2_655
O6 Y3 Y2 113.5(3) 3_665 2_655
O9 Y3 Y2 34.56(4) . 3_665
O7 Y3 Y2 93.6(3) . 3_665
O7 Y3 Y2 38.7(3) 2_655 3_665
O7 Y3 Y2 90.1(3) 3_665 3_665
O6 Y3 Y2 113.5(3) . 3_665
O6 Y3 Y2 170.5(3) 2_655 3_665
O6 Y3 Y2 113.0(3) 3_665 3_665
Y2 Y3 Y2 58.85(7) 2_655 3_665
O9 Y3 Y2 34.56(4) . .
O7 Y3 Y2 90.1(3) . .
O7 Y3 Y2 93.6(3) 2_655 .
O7 Y3 Y2 38.7(3) 3_665 .
O6 Y3 Y2 113.0(3) . .
O6 Y3 Y2 113.5(3) 2_655 .
O6 Y3 Y2 170.5(3) 3_665 .
Y2 Y3 Y2 58.85(7) 2_655 .
Y2 Y3 Y2 58.85(7) 3_665 .
O9 Y3 Y1 143.50(4) . 5_554
O7 Y3 Y1 70.5(3) . 5_554
O7 Y3 Y1 117.8(3) 2_655 5_554
O7 Y3 Y1 124.4(3) 3_665 5_554
O6 Y3 Y1 80.6(3) . 5_554
O6 Y3 Y1 39.0(3) 2_655 5_554
O6 Y3 Y1 37.6(3) 3_665 5_554
Y2 Y3 Y1 108.96(3) 2_655 5_554
Y2 Y3 Y1 145.15(4) 3_665 5_554
Y2 Y3 Y1 147.21(4) . 5_554
O9 Y3 Y1 143.50(4) . 4_664
O7 Y3 Y1 117.8(3) . 4_664
O7 Y3 Y1 124.4(3) 2_655 4_664
O7 Y3 Y1 70.5(3) 3_665 4_664
O6 Y3 Y1 39.0(3) . 4_664
O6 Y3 Y1 37.6(3) 2_655 4_664
O6 Y3 Y1 80.6(3) 3_665 4_664
Y2 Y3 Y1 145.15(4) 2_655 4_664
Y2 Y3 Y1 147.21(4) 3_665 4_664
Y2 Y3 Y1 108.96(3) . 4_664
Y1 Y3 Y1 62.01(7) 5_554 4_664
O8 Y4 O8 81.4(5) . 2
O8 Y4 O8 81.4(5) . 3
O8 Y4 O8 81.4(5) 2 3
O8 Y4 O3 132.0(4) . .
O8 Y4 O3 83.7(4) 2 .
O8 Y4 O3 140.5(4) 3 .
O8 Y4 O3 83.7(4) . 3
O8 Y4 O3 140.5(4) 2 3
O8 Y4 O3 132.0(4) 3 3
O3 Y4 O3 79.5(4) . 3
O8 Y4 O3 140.5(4) . 2
O8 Y4 O3 132.0(4) 2 2
O8 Y4 O3 83.7(4) 3 2
O3 Y4 O3 79.5(4) . 2
O3 Y4 O3 79.5(4) 3 2
O8 Y4 O5 71.6(4) . .
O8 Y4 O5 138.3(4) 2 .
O8 Y4 O5 63.9(4) 3 .
O3 Y4 O5 137.8(4) . .
O3 Y4 O5 68.0(3) 3 .
O3 Y4 O5 69.0(3) 2 .
O8 Y4 O5 138.3(4) . 3
O8 Y4 O5 63.9(4) 2 3
O8 Y4 O5 71.6(4) 3 3
O3 Y4 O5 69.0(3) . 3
O3 Y4 O5 137.8(4) 3 3
O3 Y4 O5 68.0(3) 2 3
O5 Y4 O5 119.998(4) . 3
O8 Y4 O5 63.9(4) . 2
O8 Y4 O5 71.6(4) 2 2
O8 Y4 O5 138.3(4) 3 2
O3 Y4 O5 68.0(3) . 2
O3 Y4 O5 69.0(3) 3 2
O3 Y4 O5 137.8(4) 2 2
O5 Y4 O5 119.999(4) . 2
O5 Y4 O5 119.998(4) 3 2
O8 Y4 Y2 134.8(3) . 3
O8 Y4 Y2 97.3(3) 2 3
O8 Y4 Y2 54.0(3) 3 3
O3 Y4 Y2 92.3(2) . 3
O3 Y4 Y2 118.8(3) 3 3
O3 Y4 Y2 39.7(2) 2 3
O5 Y4 Y2 81.2(2) . 3
O5 Y4 Y2 39.5(2) 3 3
O5 Y4 Y2 157.9(2) 2 3
O8 Y4 Y2 54.0(3) . .
O8 Y4 Y2 134.8(3) 2 .
O8 Y4 Y2 97.3(3) 3 .
O3 Y4 Y2 118.8(3) . .
O3 Y4 Y2 39.7(2) 3 .
O3 Y4 Y2 92.3(2) 2 .
O5 Y4 Y2 39.5(2) . .
O5 Y4 Y2 157.9(2) 3 .
O5 Y4 Y2 81.2(2) 2 .
Y2 Y4 Y2 118.51(3) 3 .
O8 Y4 Y2 97.3(3) . 2
O8 Y4 Y2 54.0(3) 2 2
O8 Y4 Y2 134.8(3) 3 2
O3 Y4 Y2 39.7(2) . 2
O3 Y4 Y2 92.3(2) 3 2
O3 Y4 Y2 118.8(3) 2 2
O5 Y4 Y2 157.9(2) . 2
O5 Y4 Y2 81.2(2) 3 2
O5 Y4 Y2 39.5(2) 2 2
Y2 Y4 Y2 118.51(3) 3 2
Y2 Y4 Y2 118.51(3) . 2
Y2 O1 Y1 104.1(4) 2_665 2_665
Y2 O1 Y1 104.4(4) 2_665 .
Y1 O1 Y1 104.5(5) 2_665 .
Y1 O2 Y2 105.6(4) . 3_665
Y1 O2 Y2 105.3(4) . .
Y2 O2 Y2 97.7(5) 3_665 .
Y2 O3 Y1 106.3(4) 2 1_445
Y2 O3 Y4 99.4(4) 2 .
Y1 O3 Y4 108.5(4) 1_445 .
C1 O4 Y1 137.3(10) 4_665 .
Y1 O5 Y2 109.5(4) 2_655 .
Y1 O5 Y4 107.4(4) 2_655 .
Y2 O5 Y4 96.7(4) . .
Y3 O6 Y1 106.6(4) . 6_654
Y3 O6 Y1 104.8(4) . 4_664
Y1 O6 Y1 106.1(4) 6_654 4_664
C1 O7 Y3 137.7(10) 2_655 .
C1 O7 Y2 111.9(10) 2_655 2_655
Y3 O7 Y2 104.7(5) . 2_655
C1 O8 Y4 148.0(11) . .
Y3 O9 Y2 111.0(5) . 2_655
Y3 O9 Y2 111.0(5) . 3_665
Y2 O9 Y2 107.9(5) 2_655 3_665
Y3 O9 Y2 111.0(5) . .
Y2 O9 Y2 107.9(5) 2_655 .
Y2 O9 Y2 107.9(5) 3_665 .
O8 C1 O4 125.4(15) . 4_664
O8 C1 O7 115.1(15) . 3_665
O4 C1 O7 119.5(14) 4_664 3_665

loop_
_geom_bond_atom_site_label_1
_geom_bond_atom_site_label_2
_geom_bond_distance
_geom_bond_site_symmetry_2
Y1 O5 2.290(11) 3_665
Y1 O4 2.345(13) .
Y1 O2 2.345(11) .
Y1 O6 2.381(11) 5_565
Y1 O3 2.382(10) 1_665
Y1 O1 2.433(11) 3_565
Y1 O6 2.436(11) 4_665
Y1 O1 2.437(11) .
Y1 Y3 3.738(4) 4_665
Y1 Y2 3.774(2) 3_665
Y1 Y2 3.7785(17) .
Y1 Y2 3.790(2) 2_665
Y2 O9 2.234(7) .
Y2 O5 2.330(10) .
Y2 O3 2.355(10) 3
Y2 O1 2.359(10) 3_565
Y2 O7 2.378(12) 3_665
Y2 O2 2.391(12) 2_655
Y2 O2 2.406(12) .
Y2 Y2 3.612(2) 2_655
Y2 Y2 3.612(2) 3_665
Y2 Y4 3.6378(15) .
Y2 Y3 3.676(4) .
Y2 Y1 3.774(2) 2_655
Y3 O9 2.228(19) .
Y3 O7 2.265(12) .
Y3 O7 2.265(12) 2_655
Y3 O7 2.265(12) 3_665
Y3 O6 2.279(11) .
Y3 O6 2.279(11) 2_655
Y3 O6 2.279(11) 3_665
Y3 Y2 3.676(4) 2_655
Y3 Y2 3.676(4) 3_665
Y3 Y1 3.738(4) 5_554
Y3 Y1 3.738(4) 4_664
Y4 O8 2.359(12) .
Y4 O8 2.359(12) 2
Y4 O8 2.359(12) 3
Y4 O3 2.414(11) .
Y4 O3 2.414(11) 3
Y4 O3 2.414(11) 2
Y4 O5 2.534(10) .
Y4 O5 2.534(10) 3
Y4 O5 2.534(10) 2
Y4 Y2 3.6378(15) 3
Y4 Y2 3.6379(15) 2
O1 Y2 2.359(10) 2_665
O1 Y1 2.433(11) 2_665
O2 Y2 2.391(12) 3_665
O3 Y2 2.355(10) 2
O3 Y1 2.382(10) 1_445
O4 C1 1.26(2) 4_665
O5 Y1 2.290(11) 2_655
O6 Y1 2.381(11) 6_654
O6 Y1 2.436(11) 4_664
O7 C1 1.329(17) 2_655
O7 Y2 2.378(12) 2_655
O8 C1 1.230(18) .
O9 Y2 2.234(7) 2_655
O9 Y2 2.234(7) 3_665
C1 O4 1.26(2) 4_664
C1 O7 1.329(17) 3_665
